data_4028786
loop_
_publ_author_name
'Rachel Aranha Potter'
'Amy M. Bowser'
'Yanbo Yang'
'Jos\'e S. Madalengoitia'
'Joseph W. Ziller'

_publ_section_title
;
 Structure-Reactivity Relationships of Zwitterionic 1,3-Diaza-Claisen
 Rearrangements
;
_journal_name_full 'Journal of Organic Chemistry'
_journal_page_first 11772
_journal_page_last 11782
_journal_paper_doi 10.1021/jo401810p
_journal_volume 78
_journal_year 2013
_chemical_formula_sum 'C24 H33 N3 O4'
_chemical_formula_weight 427.53
_chemical_name_systematic
; 
 ? 
;
_space_group_IT_number 2
_symmetry_cell_setting triclinic
_symmetry_space_group_name_Hall '-P 1'
_symmetry_space_group_name_H-M 'P -1'
_atom_sites_solution_hydrogens difmap
_atom_sites_solution_primary direct
_atom_sites_solution_secondary difmap
_audit_creation_method SHELXTL
_cell_angle_alpha 90.8517(3)
_cell_angle_beta 98.4236(3)
_cell_angle_gamma 112.3500(3)
_cell_formula_units_Z 2
_cell_length_a 9.7840(3)
_cell_length_b 11.1537(3)
_cell_length_c 11.4846(3)
_cell_measurement_reflns_used 9896
_cell_measurement_temperature 98(2)
_cell_measurement_theta_max 28.57
_cell_measurement_theta_min 2.28
_cell_volume 1143.22(6)
_computing_cell_refinement 'Bruker SMART APEX2/SAINT'
_computing_data_collection 'Bruker SMART APEX2'
_computing_data_reduction 'Bruker SAINT'
_computing_molecular_graphics 'Bruker SHELXTL'
_computing_publication_material 'Bruker SHELXTL'
_computing_structure_refinement 'SHELXL-97 (Sheldrick, 2008)'
_computing_structure_solution 'SHELXS-97 (Sheldrick, 2008)'
_diffrn_ambient_temperature 98(2)
_diffrn_measured_fraction_theta_full 0.974
_diffrn_measured_fraction_theta_max 0.974
_diffrn_measurement_device_type 'Bruker SMART APEX II CCD'
_diffrn_measurement_method 'phi and omega'
_diffrn_radiation_monochromator graphite
_diffrn_radiation_source 'fine-focus sealed tube'
_diffrn_radiation_type MoK\a
_diffrn_radiation_wavelength 0.71073
_diffrn_reflns_av_R_equivalents 0.0128
_diffrn_reflns_av_sigmaI/netI 0.0140
_diffrn_reflns_limit_h_max 12
_diffrn_reflns_limit_h_min -12
_diffrn_reflns_limit_k_max 14
_diffrn_reflns_limit_k_min -14
_diffrn_reflns_limit_l_max 15
_diffrn_reflns_limit_l_min -15
_diffrn_reflns_number 13553
_diffrn_reflns_theta_full 27.88
_diffrn_reflns_theta_max 27.88
_diffrn_reflns_theta_min 1.80
_exptl_absorpt_coefficient_mu 0.085
_exptl_absorpt_correction_T_max 0.9832
_exptl_absorpt_correction_T_min 0.9725
_exptl_absorpt_correction_type multi-scan
_exptl_absorpt_process_details 'Bruker SADABS'
_exptl_crystal_colour colourless
_exptl_crystal_density_diffrn 1.242
_exptl_crystal_density_meas ?
_exptl_crystal_description irregular
_exptl_crystal_F_000 460
_exptl_crystal_size_max 0.33
_exptl_crystal_size_mid 0.32
_exptl_crystal_size_min 0.20
_refine_diff_density_max 0.349
_refine_diff_density_min -0.203
_refine_diff_density_rms 0.039
_refine_ls_extinction_coef 0.0034(17)
_refine_ls_extinction_expression Fc^*^=kFc[1+0.001xFc^2^\l^3^/sin(2\q)]^-1/4^
_refine_ls_extinction_method SHELXTL
_refine_ls_goodness_of_fit_ref 1.033
_refine_ls_hydrogen_treatment refall
_refine_ls_matrix_type full
_refine_ls_number_parameters 413
_refine_ls_number_reflns 5304
_refine_ls_number_restraints 0
_refine_ls_restrained_S_all 1.033
_refine_ls_R_factor_all 0.0378
_refine_ls_R_factor_gt 0.0353
_refine_ls_shift/su_max 0.001
_refine_ls_shift/su_mean 0.000
_refine_ls_structure_factor_coef Fsqd
_refine_ls_weighting_details 'calc w=1/[\s^2^(Fo^2^)+(0.0484P)^2^+0.3810P] where P=(Fo^2^+2Fc^2^)/3'
_refine_ls_weighting_scheme calc
_refine_ls_wR_factor_gt 0.0904
_refine_ls_wR_factor_ref 0.0928
_reflns_number_gt 4881
_reflns_number_total 5304
_reflns_threshold_expression >2sigma(I)
_cod_data_source_file jo401810p_si_003.cif
_cod_data_source_block jsm2
_cod_depositor_comments
;
The following automatic conversions were performed:

'_exptl_crystal_density_meas' value 'none' was changed to '?' - the
value is perceived as not measured.

Automatic conversion script
Id: cif_fix_values 3008 2015-01-20 13:52:24Z robertas 
;
_cod_database_code 4028786

loop_
_symmetry_equiv_pos_as_xyz
'x, y, z'
'-x, -y, -z'

loop_
_atom_site_label
_atom_site_type_symbol
_atom_site_fract_x
_atom_site_fract_y
_atom_site_fract_z
_atom_site_U_iso_or_equiv
_atom_site_adp_type
_atom_site_occupancy
_atom_site_symmetry_multiplicity
_atom_site_calc_flag
O1 O 0.47862(8) 0.70624(7) 0.24421(7) 0.02066(16) Uani 1 1 d
O2 O 0.68344(7) 0.89523(7) 0.26774(6) 0.01839(15) Uani 1 1 d
O3 O 0.11514(8) 0.57117(7) 0.27836(6) 0.02088(16) Uani 1 1 d
O4 O 0.27250(8) 0.76872(6) 0.36836(6) 0.01723(15) Uani 1 1 d
N1 N 0.27326(9) 0.93763(8) 0.08527(7) 0.01609(17) Uani 1 1 d
N2 N 0.21061(9) 0.74476(7) 0.17062(7) 0.01527(16) Uani 1 1 d
N3 N 0.46793(9) 0.90769(7) 0.20013(7) 0.01549(16) Uani 1 1 d
C1 C 0.32506(10) 0.86433(9) 0.15677(8) 0.01420(18) Uani 1 1 d
C2 C 0.11520(10) 0.66897(9) 0.06007(8) 0.01695(19) Uani 1 1 d
C3 C 0.20349(11) 0.62171(9) -0.01280(9) 0.0199(2) Uani 1 1 d
C4 C 0.20715(11) 0.66832(10) -0.11813(9) 0.0213(2) Uani 1 1 d
C5 C 0.12031(13) 0.75387(11) -0.13868(9) 0.0228(2) Uani 1 1 d
C6 C 0.05811(11) 0.75574(10) -0.02209(8) 0.0186(2) Uani 1 1 d
C7 C 0.11217(11) 0.89101(10) 0.04027(9) 0.0190(2) Uani 1 1 d
C8 C 0.37265(11) 1.06345(9) 0.05342(9) 0.01777(19) Uani 1 1 d
C9 C 0.35475(10) 1.17705(9) 0.11389(8) 0.01574(18) Uani 1 1 d
C10 C 0.28375(11) 1.16511(9) 0.21210(9) 0.0188(2) Uani 1 1 d
C11 C 0.27242(12) 1.27336(10) 0.26541(9) 0.0210(2) Uani 1 1 d
C12 C 0.33489(12) 1.39487(10) 0.22304(9) 0.0213(2) Uani 1 1 d
C13 C 0.40794(11) 1.40740(10) 0.12599(9) 0.0211(2) Uani 1 1 d
C14 C 0.41615(11) 1.29928(9) 0.07085(9) 0.01808(19) Uani 1 1 d
C15 C 0.53382(10) 0.82340(9) 0.23916(8) 0.01548(18) Uani 1 1 d
C16 C 0.78769(11) 0.83463(10) 0.31373(9) 0.0193(2) Uani 1 1 d
C17 C 0.75273(12) 0.78081(13) 0.43174(10) 0.0272(2) Uani 1 1 d
C18 C 0.78703(12) 0.73113(11) 0.22527(10) 0.0260(2) Uani 1 1 d
C19 C 0.93756(11) 0.95053(11) 0.33057(10) 0.0249(2) Uani 1 1 d
C20 C 0.19602(10) 0.68396(9) 0.27569(8) 0.01562(18) Uani 1 1 d
C21 C 0.26964(11) 0.72382(10) 0.48980(8) 0.01830(19) Uani 1 1 d
C22 C 0.38323(13) 0.84334(11) 0.56463(10) 0.0273(2) Uani 1 1 d
C23 C 0.11323(12) 0.69106(11) 0.51918(10) 0.0238(2) Uani 1 1 d
C24 C 0.31874(13) 0.60956(11) 0.50184(10) 0.0237(2) Uani 1 1 d
H2A H 0.0346(14) 0.5983(12) 0.0857(11) 0.019(3) Uiso 1 1 d
H3A H 0.2501(15) 0.5654(13) 0.0184(12) 0.027(3) Uiso 1 1 d
H4A H 0.2591(16) 0.6486(14) -0.1768(13) 0.030(3) Uiso 1 1 d
H5A H 0.1847(16) 0.8425(14) -0.1572(13) 0.032(4) Uiso 1 1 d
H5B H 0.0392(17) 0.7192(14) -0.2060(13) 0.033(4) Uiso 1 1 d
H6A H -0.0514(15) 0.7197(12) -0.0370(12) 0.023(3) Uiso 1 1 d
H7A H 0.0974(15) 0.9557(13) -0.0133(12) 0.023(3) Uiso 1 1 d
H7B H 0.0591(14) 0.8894(12) 0.1065(11) 0.019(3) Uiso 1 1 d
H8A H 0.3493(15) 1.0653(13) -0.0326(12) 0.023(3) Uiso 1 1 d
H8B H 0.4749(15) 1.0683(12) 0.0747(11) 0.021(3) Uiso 1 1 d
H10A H 0.2430(15) 1.0829(13) 0.2439(12) 0.024(3) Uiso 1 1 d
H11A H 0.2221(16) 1.2634(14) 0.3329(13) 0.030(3) Uiso 1 1 d
H12A H 0.3266(16) 1.4700(14) 0.2606(13) 0.031(4) Uiso 1 1 d
H13A H 0.4524(15) 1.4939(13) 0.0973(12) 0.024(3) Uiso 1 1 d
H14A H 0.4644(15) 1.3070(13) 0.0032(12) 0.023(3) Uiso 1 1 d
H17A H 0.6592(17) 0.7057(15) 0.4223(13) 0.034(4) Uiso 1 1 d
H17B H 0.7463(17) 0.8486(15) 0.4862(14) 0.037(4) Uiso 1 1 d
H17C H 0.8321(17) 0.7527(14) 0.4685(13) 0.036(4) Uiso 1 1 d
H18A H 0.8749(18) 0.7067(15) 0.2524(14) 0.038(4) Uiso 1 1 d
H18B H 0.7968(16) 0.7652(14) 0.1467(14) 0.032(4) Uiso 1 1 d
H18C H 0.6953(17) 0.6531(15) 0.2181(13) 0.034(4) Uiso 1 1 d
H19A H 0.9555(16) 0.9902(14) 0.2531(13) 0.030(3) Uiso 1 1 d
H19B H 0.9378(17) 1.0181(14) 0.3875(13) 0.034(4) Uiso 1 1 d
H19C H 1.0207(18) 0.9220(14) 0.3615(13) 0.036(4) Uiso 1 1 d
H22A H 0.3537(18) 0.9174(16) 0.5517(15) 0.042(4) Uiso 1 1 d
H22B H 0.4846(18) 0.8642(14) 0.5434(13) 0.035(4) Uiso 1 1 d
H22C H 0.3878(18) 0.8274(15) 0.6484(15) 0.040(4) Uiso 1 1 d
H23A H 0.0371(16) 0.6220(14) 0.4634(13) 0.029(3) Uiso 1 1 d
H23B H 0.0878(17) 0.7680(15) 0.5171(14) 0.038(4) Uiso 1 1 d
H23C H 0.1103(16) 0.6618(14) 0.5996(13) 0.033(4) Uiso 1 1 d
H24A H 0.2401(16) 0.5279(14) 0.4625(13) 0.031(4) Uiso 1 1 d
H24B H 0.3409(17) 0.5982(14) 0.5865(14) 0.035(4) Uiso 1 1 d
H24C H 0.4119(17) 0.6285(14) 0.4706(13) 0.033(4) Uiso 1 1 d

loop_
_atom_site_aniso_label
_atom_site_aniso_U_11
_atom_site_aniso_U_22
_atom_site_aniso_U_33
_atom_site_aniso_U_23
_atom_site_aniso_U_13
_atom_site_aniso_U_12
O1 0.0172(3) 0.0153(3) 0.0288(4) 0.0027(3) 0.0031(3) 0.0057(3)
O2 0.0132(3) 0.0187(3) 0.0208(3) 0.0027(3) 0.0006(3) 0.0041(3)
O3 0.0222(4) 0.0156(3) 0.0201(3) 0.0028(3) 0.0033(3) 0.0020(3)
O4 0.0198(3) 0.0156(3) 0.0138(3) 0.0013(2) 0.0033(2) 0.0038(3)
N1 0.0163(4) 0.0148(4) 0.0183(4) 0.0026(3) 0.0041(3) 0.0067(3)
N2 0.0140(4) 0.0141(4) 0.0144(4) 0.0009(3) 0.0010(3) 0.0023(3)
N3 0.0150(4) 0.0137(4) 0.0162(4) 0.0009(3) 0.0027(3) 0.0038(3)
C1 0.0168(4) 0.0127(4) 0.0133(4) -0.0002(3) 0.0045(3) 0.0052(3)
C2 0.0148(4) 0.0155(4) 0.0160(4) -0.0002(3) -0.0002(3) 0.0018(3)
C3 0.0198(5) 0.0165(4) 0.0213(5) -0.0034(4) -0.0016(4) 0.0068(4)
C4 0.0198(5) 0.0226(5) 0.0202(5) -0.0044(4) 0.0014(4) 0.0078(4)
C5 0.0273(5) 0.0279(5) 0.0157(5) 0.0021(4) 0.0029(4) 0.0136(4)
C6 0.0161(4) 0.0230(5) 0.0170(4) 0.0013(4) 0.0011(3) 0.0084(4)
C7 0.0173(4) 0.0228(5) 0.0197(5) 0.0022(4) 0.0030(4) 0.0109(4)
C8 0.0214(5) 0.0153(4) 0.0204(5) 0.0058(3) 0.0093(4) 0.0090(4)
C9 0.0157(4) 0.0156(4) 0.0170(4) 0.0025(3) 0.0023(3) 0.0073(3)
C10 0.0218(5) 0.0169(4) 0.0189(5) 0.0048(4) 0.0060(4) 0.0079(4)
C11 0.0253(5) 0.0234(5) 0.0168(5) 0.0019(4) 0.0057(4) 0.0112(4)
C12 0.0250(5) 0.0178(5) 0.0215(5) -0.0017(4) 0.0017(4) 0.0098(4)
C13 0.0220(5) 0.0151(4) 0.0252(5) 0.0037(4) 0.0038(4) 0.0059(4)
C14 0.0178(4) 0.0180(5) 0.0195(5) 0.0045(4) 0.0057(4) 0.0069(4)
C15 0.0148(4) 0.0175(4) 0.0128(4) 0.0001(3) 0.0028(3) 0.0045(3)
C16 0.0144(4) 0.0256(5) 0.0180(5) 0.0033(4) 0.0018(3) 0.0083(4)
C17 0.0203(5) 0.0420(7) 0.0222(5) 0.0119(5) 0.0055(4) 0.0144(5)
C18 0.0201(5) 0.0301(6) 0.0290(6) -0.0019(4) 0.0039(4) 0.0113(4)
C19 0.0155(5) 0.0316(6) 0.0239(5) 0.0008(4) 0.0010(4) 0.0057(4)
C20 0.0144(4) 0.0159(4) 0.0169(4) 0.0014(3) 0.0032(3) 0.0060(3)
C21 0.0199(5) 0.0210(5) 0.0134(4) 0.0031(3) 0.0037(3) 0.0069(4)
C22 0.0293(6) 0.0277(6) 0.0177(5) -0.0014(4) 0.0007(4) 0.0042(5)
C23 0.0225(5) 0.0293(5) 0.0216(5) 0.0045(4) 0.0083(4) 0.0106(4)
C24 0.0253(5) 0.0277(5) 0.0219(5) 0.0072(4) 0.0056(4) 0.0136(4)

loop_
_atom_type_symbol
_atom_type_description
_atom_type_scat_dispersion_real
_atom_type_scat_dispersion_imag
_atom_type_scat_source
C C 0.0033 0.0016 'International Tables Vol C Tables 4.2.6.8 and 6.1.1.4'
H H 0.0000 0.0000 'International Tables Vol C Tables 4.2.6.8 and 6.1.1.4'
N N 0.0061 0.0033 'International Tables Vol C Tables 4.2.6.8 and 6.1.1.4'
O O 0.0106 0.0060 'International Tables Vol C Tables 4.2.6.8 and 6.1.1.4'

loop_
_geom_angle_atom_site_label_1
_geom_angle_atom_site_label_2
_geom_angle_atom_site_label_3
_geom_angle
C15 O2 C16 120.89(7)
C20 O4 C21 119.58(7)
C1 N1 C8 121.76(8)
C1 N1 C7 119.08(8)
C8 N1 C7 119.15(8)
C20 N2 C1 124.94(8)
C20 N2 C2 117.94(7)
C1 N2 C2 116.27(7)
C1 N3 C15 120.62(8)
N3 C1 N1 119.18(8)
N3 C1 N2 129.00(8)
N1 C1 N2 111.79(8)
N2 C2 C3 111.38(8)
N2 C2 C6 111.21(8)
C3 C2 C6 104.26(8)
N2 C2 H2A 105.2(8)
C3 C2 H2A 112.3(7)
C6 C2 H2A 112.6(8)
C4 C3 C2 112.41(9)
C4 C3 H3A 127.1(8)
C2 C3 H3A 120.5(8)
C3 C4 C5 112.98(9)
C3 C4 H4A 123.9(8)
C5 C4 H4A 123.1(8)
C4 C5 C6 104.29(8)
C4 C5 H5A 111.6(8)
C6 C5 H5A 112.3(8)
C4 C5 H5B 111.5(9)
C6 C5 H5B 111.2(9)
H5A C5 H5B 106.1(12)
C7 C6 C5 113.51(8)
C7 C6 C2 108.63(8)
C5 C6 C2 106.06(8)
C7 C6 H6A 108.3(8)
C5 C6 H6A 110.5(8)
C2 C6 H6A 109.8(8)
N1 C7 C6 109.81(8)
N1 C7 H7A 106.9(8)
C6 C7 H7A 112.5(8)
N1 C7 H7B 108.8(7)
C6 C7 H7B 110.5(7)
H7A C7 H7B 108.2(11)
N1 C8 C9 112.95(8)
N1 C8 H8A 107.5(8)
C9 C8 H8A 109.3(8)
N1 C8 H8B 107.1(7)
C9 C8 H8B 110.4(8)
H8A C8 H8B 109.5(11)
C10 C9 C14 118.92(9)
C10 C9 C8 122.78(8)
C14 C9 C8 118.27(8)
C9 C10 C11 120.39(9)
C9 C10 H10A 120.2(8)
C11 C10 H10A 119.4(8)
C12 C11 C10 120.48(9)
C12 C11 H11A 120.1(8)
C10 C11 H11A 119.5(8)
C11 C12 C13 119.22(9)
C11 C12 H12A 120.1(9)
C13 C12 H12A 120.7(9)
C14 C13 C12 120.45(9)
C14 C13 H13A 121.1(8)
C12 C13 H13A 118.4(8)
C13 C14 C9 120.50(9)
C13 C14 H14A 120.8(8)
C9 C14 H14A 118.7(8)
O1 C15 O2 123.27(9)
O1 C15 N3 129.97(9)
O2 C15 N3 106.67(8)
O2 C16 C17 109.89(8)
O2 C16 C18 111.91(8)
C17 C16 C18 111.99(9)
O2 C16 C19 101.57(8)
C17 C16 C19 110.63(9)
C18 C16 C19 110.40(9)
C16 C17 H17A 111.6(9)
C16 C17 H17B 110.5(9)
H17A C17 H17B 108.6(12)
C16 C17 H17C 109.8(9)
H17A C17 H17C 107.2(12)
H17B C17 H17C 109.0(12)
C16 C18 H18A 109.0(9)
C16 C18 H18B 110.4(9)
H18A C18 H18B 108.3(12)
C16 C18 H18C 111.7(9)
H18A C18 H18C 108.7(12)
H18B C18 H18C 108.7(12)
C16 C19 H19A 110.0(8)
C16 C19 H19B 110.5(9)
H19A C19 H19B 108.0(11)
C16 C19 H19C 110.0(9)
H19A C19 H19C 109.6(12)
H19B C19 H19C 108.7(12)
O3 C20 O4 126.78(9)
O3 C20 N2 122.10(9)
O4 C20 N2 110.93(8)
O4 C21 C22 102.27(8)
O4 C21 C23 108.65(8)
C22 C21 C23 111.07(9)
O4 C21 C24 111.31(8)
C22 C21 C24 110.73(9)
C23 C21 C24 112.36(9)
C21 C22 H22A 109.7(10)
C21 C22 H22B 110.0(9)
H22A C22 H22B 109.7(13)
C21 C22 H22C 110.2(9)
H22A C22 H22C 108.7(13)
H22B C22 H22C 108.5(13)
C21 C23 H23A 111.4(8)
C21 C23 H23B 110.6(9)
H23A C23 H23B 108.6(12)
C21 C23 H23C 109.3(9)
H23A C23 H23C 108.9(12)
H23B C23 H23C 107.8(12)
C21 C24 H24A 111.9(8)
C21 C24 H24B 108.4(9)
H24A C24 H24B 108.9(12)
C21 C24 H24C 110.5(9)
H24A C24 H24C 110.4(12)
H24B C24 H24C 106.5(12)

loop_
_geom_bond_atom_site_label_1
_geom_bond_atom_site_label_2
_geom_bond_distance
O1 C15 1.2154(12)
O2 C15 1.3609(11)
O2 C16 1.4674(11)
O3 C20 1.2086(12)
O4 C20 1.3360(11)
O4 C21 1.4894(11)
N1 C1 1.3464(12)
N1 C8 1.4596(12)
N1 C7 1.4668(12)
N2 C20 1.3920(12)
N2 C1 1.4073(11)
N2 C2 1.4895(11)
N3 C1 1.3079(12)
N3 C15 1.3745(12)
C2 C3 1.5064(14)
C2 C6 1.5565(13)
C2 H2A 0.966(13)
C3 C4 1.3237(15)
C3 H3A 0.952(14)
C4 C5 1.5010(14)
C4 H4A 0.970(15)
C5 C6 1.5527(14)
C5 H5A 0.996(15)
C5 H5B 0.977(15)
C6 C7 1.5228(14)
C6 H6A 0.977(13)
C7 H7A 0.993(13)
C7 H7B 0.978(13)
C8 C9 1.5155(13)
C8 H8A 0.983(13)
C8 H8B 0.975(13)
C9 C10 1.3914(13)
C9 C14 1.3957(13)
C10 C11 1.3945(14)
C10 H10A 0.952(14)
C11 C12 1.3871(14)
C11 H11A 0.963(15)
C12 C13 1.3910(15)
C12 H12A 0.972(15)
C13 C14 1.3884(14)
C13 H13A 0.980(13)
C14 H14A 0.955(14)
C16 C17 1.5225(14)
C16 C18 1.5240(15)
C16 C19 1.5253(14)
C17 H17A 0.968(15)
C17 H17B 1.000(16)
C17 H17C 0.986(16)
C18 H18A 1.007(16)
C18 H18B 0.987(15)
C18 H18C 0.976(15)
C19 H19A 1.008(14)
C19 H19B 0.990(15)
C19 H19C 1.002(16)
C21 C22 1.5199(14)
C21 C23 1.5228(14)
C21 C24 1.5250(14)
C22 H22A 0.980(17)
C22 H22B 0.997(16)
C22 H22C 0.978(16)
C23 H23A 0.984(15)
C23 H23B 0.979(16)
C23 H23C 0.984(15)
C24 H24A 0.989(15)
C24 H24B 0.986(15)
C24 H24C 0.978(15)

loop_
_geom_torsion_atom_site_label_1
_geom_torsion_atom_site_label_2
_geom_torsion_atom_site_label_3
_geom_torsion_atom_site_label_4
_geom_torsion
C15 N3 C1 N1 -158.27(8)
C15 N3 C1 N2 19.47(14)
C8 N1 C1 N3 0.92(13)
C7 N1 C1 N3 -177.76(8)
C8 N1 C1 N2 -177.19(8)
C7 N1 C1 N2 4.14(12)
C20 N2 C1 N3 40.96(14)
C2 N2 C1 N3 -128.17(10)
C20 N2 C1 N1 -141.17(9)
C2 N2 C1 N1 49.71(11)
C20 N2 C2 C3 -103.15(10)
C1 N2 C2 C3 66.76(10)
C20 N2 C2 C6 141.02(8)
C1 N2 C2 C6 -49.06(11)
N2 C2 C3 C4 -118.92(9)
C6 C2 C3 C4 1.10(11)
C2 C3 C4 C5 -1.10(12)
C3 C4 C5 C6 0.59(12)
C4 C5 C6 C7 119.31(9)
C4 C5 C6 C2 0.12(10)
N2 C2 C6 C7 -2.89(11)
C3 C2 C6 C7 -123.03(8)
N2 C2 C6 C5 119.46(9)
C3 C2 C6 C5 -0.68(10)
C1 N1 C7 C6 -54.96(11)
C8 N1 C7 C6 126.33(9)
C5 C6 C7 N1 -68.19(10)
C2 C6 C7 N1 49.52(10)
C1 N1 C8 C9 -107.18(10)
C7 N1 C8 C9 71.49(11)
N1 C8 C9 C10 16.67(13)
N1 C8 C9 C14 -165.23(8)
C14 C9 C10 C11 0.92(15)
C8 C9 C10 C11 179.01(9)
C9 C10 C11 C12 -1.56(16)
C10 C11 C12 C13 0.56(16)
C11 C12 C13 C14 1.07(15)
C12 C13 C14 C9 -1.72(15)
C10 C9 C14 C13 0.71(15)
C8 C9 C14 C13 -177.47(9)
C16 O2 C15 O1 -3.60(13)
C16 O2 C15 N3 179.58(7)
C1 N3 C15 O1 -2.36(15)
C1 N3 C15 O2 174.18(8)
C15 O2 C16 C17 -63.44(11)
C15 O2 C16 C18 61.63(11)
C15 O2 C16 C19 179.39(8)
C21 O4 C20 O3 3.91(14)
C21 O4 C20 N2 178.99(7)
C1 N2 C20 O3 -165.02(9)
C2 N2 C20 O3 3.93(13)
C1 N2 C20 O4 19.63(13)
C2 N2 C20 O4 -171.42(8)
C20 O4 C21 C22 173.33(8)
C20 O4 C21 C23 -69.18(11)
C20 O4 C21 C24 55.05(11)
